data_7133248
loop_
_publ_author_name
'Rajput, Shubham Ajaykumar'
'Antharjanam, Sudhadevi'
'Chandiran, Aravind Kumar'

_publ_section_title
;
 An above-room-temperature ferroelectric two-dimensional halide double
 perovskite with direction dependent properties.
;
_journal_issue 61
_journal_name_full 'Chemical communications (Cambridge, England)'
_journal_page_first 7898
_journal_page_last 7901
_journal_paper_doi 10.1039/d4cc01520g
_journal_volume 60
_journal_year 2024
_chemical_formula_moiety 'Ag Br8 Sb, 3.736(C3 H9 Br N), 0.264(C3 H9 Cl N)'
_chemical_formula_sum 'C12 H36 Ag Br11.74 Cl0.26 N4 Sb'
_chemical_formula_weight 1413.23
_space_group_crystal_system monoclinic
_space_group_IT_number 7
_space_group_name_Hall 'P -2yc'
_space_group_name_H-M_alt 'P 1 c 1'
_atom_sites_solution_hydrogens geom
_audit_creation_method SHELXL-2019/3
_audit_update_record
;
2024-06-19 deposited with the CCDC.	2024-06-23 downloaded from the CCDC.
;
_cell_angle_alpha 90
_cell_angle_beta 90.123(6)
_cell_angle_gamma 90
_cell_formula_units_Z 2
_cell_length_a 8.6321(12)
_cell_length_b 7.8942(13)
_cell_length_c 25.961(4)
_cell_measurement_reflns_used 9925
_cell_measurement_temperature 298(2)
_cell_measurement_theta_max 30.50
_cell_measurement_theta_min 2.84
_cell_volume 1769.1(5)
_computing_cell_refinement 'APEX4 V8.40B (Bruker, 2021)'
_computing_data_collection 'APEX4 (Bruker, v2021.4-0)'
_computing_data_reduction 'SAINT/XPREP (Bruker, 2021)'
_computing_molecular_graphics 'VESTA, Version 3, J. Appl. Cryst. (2011). 44, 1272-1276'
_computing_publication_material 'SHELXL-2019/3 (Sheldrick, 2019)'
_computing_structure_refinement 'SHELXL-2019/3 (Sheldrick, 2019)'
_computing_structure_solution 'SHELXT-2018/2 (Sheldrick, 2018)'
_diffrn_ambient_temperature 298(2)
_diffrn_measured_fraction_theta_full 0.999
_diffrn_measured_fraction_theta_max 0.998
_diffrn_measurement_device_type 'Bruker D8 VENTURE diffractometer with PHOTON II detector'
_diffrn_measurement_method '\w and \f scan'
_diffrn_radiation_source 'fine-focus sealed tube'
_diffrn_radiation_type MoK\a
_diffrn_radiation_wavelength 0.71073
_diffrn_reflns_av_R_equivalents 0.0692
_diffrn_reflns_av_unetI/netI 0.0389
_diffrn_reflns_Laue_measured_fraction_full 0.999
_diffrn_reflns_Laue_measured_fraction_max 0.998
_diffrn_reflns_limit_h_max 10
_diffrn_reflns_limit_h_min -10
_diffrn_reflns_limit_k_max 9
_diffrn_reflns_limit_k_min -9
_diffrn_reflns_limit_l_max 31
_diffrn_reflns_limit_l_min -31
_diffrn_reflns_number 51625
_diffrn_reflns_point_group_measured_fraction_full 0.999
_diffrn_reflns_point_group_measured_fraction_max 0.998
_diffrn_reflns_theta_full 25.242
_diffrn_reflns_theta_max 25.495
_diffrn_reflns_theta_min 2.485
_exptl_absorpt_coefficient_mu 14.601
_exptl_absorpt_correction_T_max 0.7461
_exptl_absorpt_correction_T_min 0.3220
_exptl_absorpt_correction_type multi-scan
_exptl_absorpt_process_details 'SADABS-2016/2 - Bruker AXS area detector scaling and absorption correction'
_exptl_crystal_colour yellow
_exptl_crystal_density_diffrn 2.653
_exptl_crystal_description plate
_exptl_crystal_F_000 1298
_exptl_crystal_size_max 0.261
_exptl_crystal_size_mid 0.167
_exptl_crystal_size_min 0.033
_refine_diff_density_max 0.974
_refine_diff_density_min -1.536
_refine_diff_density_rms 0.178
_refine_ls_abs_structure_details
;
 Twinning involves inversion, so Flack parameter cannot be determined
;
_refine_ls_extinction_method none
_refine_ls_goodness_of_fit_ref 1.072
_refine_ls_hydrogen_treatment constr
_refine_ls_matrix_type full
_refine_ls_number_parameters 350
_refine_ls_number_reflns 6548
_refine_ls_number_restraints 513
_refine_ls_restrained_S_all 1.034
_refine_ls_R_factor_all 0.0675
_refine_ls_R_factor_gt 0.0530
_refine_ls_shift/su_max 0.036
_refine_ls_shift/su_mean 0.004
_refine_ls_structure_factor_coef Fsqd
_refine_ls_weighting_details 'w=1/[\s^2^(Fo^2^)+(0.0222P)^2^+28.4532P] where P=(Fo^2^+2Fc^2^)/3'
_refine_ls_weighting_scheme calc
_refine_ls_wR_factor_gt 0.1101
_refine_ls_wR_factor_ref 0.1196
_reflns_Friedel_coverage 0.997
_reflns_Friedel_fraction_full 0.999
_reflns_Friedel_fraction_max 0.998
_reflns_number_gt 5703
_reflns_number_total 6548
_reflns_threshold_expression 'I > 2\s(I)'
_cod_data_source_file d4cc01520g2.cif
_cod_data_source_block CPS_RT
_cod_depositor_comments 'Adding full bibliography for 7133248.cif.'
_cod_original_sg_symbol_H-M 'P c'
_cod_database_code 7133248
_shelx_shelxl_version_number 2019/3
_shelx_space_group_comment
;
The symmetry employed for this shelxl refinement is uniquely defined
by the following loop, which should always be used as a source of
symmetry information in preference to the above space-group names.
They are only intended as comments.
;
_shelx_estimated_absorpt_t_min 0.115
_shelx_estimated_absorpt_t_max 0.644

loop_
_space_group_symop_operation_xyz
'x, y, z'
'x, -y, z+1/2'

loop_
_atom_site_label
_atom_site_type_symbol
_atom_site_fract_x
_atom_site_fract_y
_atom_site_fract_z
_atom_site_U_iso_or_equiv
_atom_site_adp_type
_atom_site_occupancy
_atom_site_site_symmetry_order
_atom_site_calc_flag
_atom_site_refinement_flags_posn
_atom_site_refinement_flags_adp
_atom_site_refinement_flags_occupancy
_atom_site_disorder_assembly
_atom_site_disorder_group
Sb1 Sb 1.0044(3) 0.82311(12) 0.25506(13) 0.0346(2) Uani 1 1 d . . . . .
Ag1 Ag 0.5037(5) 1.31682(18) 0.25536(17) 0.0542(3) Uani 1 1 d . . . . .
Br1 Br 1.0708(3) 0.8405(4) 0.14992(12) 0.0624(8) Uani 1 1 d . . . . .
Br2 Br 1.2497(3) 1.0674(3) 0.26999(12) 0.0758(9) Uani 1 1 d . . . . .
Br3 Br 1.2176(3) 0.5760(3) 0.27087(13) 0.0600(8) Uani 1 1 d . . . . .
Br4 Br 0.9409(3) 0.8383(5) 0.36001(9) 0.0671(9) Uani 1 1 d . . . . .
Br5 Br 0.7899(3) 0.5783(4) 0.23966(12) 0.0632(8) Uani 1 1 d . U . . .
Br6 Br 0.7543(3) 1.0601(4) 0.24064(12) 0.0619(8) Uani 1 1 d . . . . .
Br7 Br 0.5455(3) 1.3608(5) 0.35286(11) 0.0674(9) Uani 1 1 d . . . . .
Br8 Br 0.4614(3) 1.3673(3) 0.15725(11) 0.0539(7) Uani 1 1 d . . . . .
C1 C 0.683(3) 1.142(4) 0.5551(9) 0.099(8) Uani 0.882(8) 1 d D U P A 1
H1A H 0.687712 1.019459 0.553636 0.119 Uiso 0.882(8) 1 calc R U P A 1
H1B H 0.778459 1.188266 0.568581 0.119 Uiso 0.882(8) 1 calc R U P A 1
C2 C 0.539(3) 1.207(4) 0.5834(9) 0.093(6) Uani 0.882(8) 1 d D U P A 1
H2A H 0.540118 1.329834 0.586142 0.112 Uiso 0.882(8) 1 calc R U P A 1
H2B H 0.444490 1.172183 0.566102 0.112 Uiso 0.882(8) 1 calc R U P A 1
C3 C 0.554(4) 1.126(4) 0.6347(8) 0.090(6) Uani 0.882(8) 1 d D U P A 1
H3A H 0.523009 1.008594 0.631401 0.109 Uiso 0.882(8) 1 calc R U P A 1
H3B H 0.662094 1.127804 0.644496 0.109 Uiso 0.882(8) 1 calc R U P A 1
N1 N 0.464(3) 1.201(3) 0.6768(8) 0.065(6) Uani 0.882(8) 1 d D U P A 1
H1C H 0.481488 1.143252 0.705625 0.097 Uiso 0.882(8) 1 calc R U P A 1
H1D H 0.493252 1.308438 0.681226 0.097 Uiso 0.882(8) 1 calc R U P A 1
H1E H 0.363867 1.197541 0.669044 0.097 Uiso 0.882(8) 1 calc R U P A 1
Br9 Br 0.6222(4) 1.2417(6) 0.49124(18) 0.0794(14) Uani 0.882(8) 1 d D U P A 1
C1' C 0.704(6) 1.196(6) 0.5458(14) 0.089(9) Uani 0.118(8) 1 d D U P A 2
H1'1 H 0.745191 1.106323 0.524372 0.106 Uiso 0.118(8) 1 calc R U P A 2
H1'2 H 0.791449 1.266207 0.555811 0.106 Uiso 0.118(8) 1 calc R U P A 2
C2' C 0.645(4) 1.113(10) 0.5948(16) 0.088(7) Uani 0.118(8) 1 d D U P A 2
H2'1 H 0.677934 0.995413 0.593089 0.105 Uiso 0.118(8) 1 calc R U P A 2
H2'2 H 0.702094 1.163870 0.622914 0.105 Uiso 0.118(8) 1 calc R U P A 2
C3' C 0.476(4) 1.11(3) 0.6116(15) 0.080(9) Uani 0.118(8) 1 d D U P A 2
H3M H 0.434646 1.214238 0.598141 0.097 Uiso 0.118(8) 1 calc R U P A 2
H3N H 0.431149 1.020537 0.590489 0.097 Uiso 0.118(8) 1 calc R U P A 2
N1' N 0.398(8) 1.089(17) 0.6614(15) 0.057(15) Uani 0.118(8) 1 d D U P A 2
H1'3 H 0.295636 1.093669 0.656683 0.086 Uiso 0.118(8) 1 calc R U P A 2
H1'4 H 0.423271 0.990166 0.675279 0.086 Uiso 0.118(8) 1 calc R U P A 2
H1'5 H 0.426567 1.172703 0.682491 0.086 Uiso 0.118(8) 1 calc R U P A 2
Cl1 Cl 0.591(5) 1.318(6) 0.5069(19) 0.0794(14) Uani 0.118(8) 1 d D U P A 2
C4 C 0.318(3) 1.112(3) -0.0406(7) 0.070(7) Uani 1 1 d D . . . .
H4A H 0.364155 0.999959 -0.038509 0.084 Uiso 1 1 calc R U . . .
H4B H 0.207164 1.098927 -0.037242 0.084 Uiso 1 1 calc R U . . .
C5 C 0.355(2) 1.189(3) -0.0965(6) 0.035(4) Uani 1 1 d . . . . .
H5A H 0.291074 1.134608 -0.122476 0.042 Uiso 1 1 calc R U . . .
H5B H 0.333487 1.309827 -0.097021 0.042 Uiso 1 1 calc R U . . .
C6 C 0.521(2) 1.157(3) -0.1065(6) 0.048(5) Uani 1 1 d D U . . .
H6A H 0.584691 1.220152 -0.082381 0.058 Uiso 1 1 calc R U . . .
H6B H 0.543956 1.037284 -0.102520 0.058 Uiso 1 1 calc R U . . .
N2 N 0.553(2) 1.212(3) -0.1595(6) 0.071(7) Uani 1 1 d D . . . .
H2C H 0.651991 1.193818 -0.166758 0.106 Uiso 1 1 calc R U . . .
H2D H 0.493665 1.152625 -0.181215 0.106 Uiso 1 1 calc R U . . .
H2E H 0.531257 1.321386 -0.162630 0.106 Uiso 1 1 calc R U . . .
Br10 Br 0.3927(5) 1.2444(6) 0.01628(18) 0.1013(15) Uani 1 1 d D . . . .
C7 C 0.818(3) 1.383(3) 0.0564(6) 0.045(5) Uani 0.854(7) 1 d D U P B 3
H7A H 0.850055 1.499996 0.054326 0.054 Uiso 0.854(7) 1 calc R U P B 3
H7B H 0.705306 1.381151 0.056567 0.054 Uiso 0.854(7) 1 calc R U P B 3
C8 C 0.874(2) 1.311(3) 0.1068(7) 0.035(4) Uani 0.854(7) 1 d D U P B 3
H8A H 0.812103 1.354591 0.134798 0.042 Uiso 0.854(7) 1 calc R U P B 3
H8B H 0.864151 1.188316 0.106405 0.042 Uiso 0.854(7) 1 calc R U P B 3
C9 C 1.0414(19) 1.358(3) 0.1149(7) 0.030(4) Uani 0.854(7) 1 d D U P B 3
H9A H 1.103262 1.314377 0.086779 0.036 Uiso 0.854(7) 1 calc R U P B 3
H9B H 1.051262 1.480705 0.115035 0.036 Uiso 0.854(7) 1 calc R U P B 3
N3 N 1.101(2) 1.289(3) 0.1650(6) 0.037(4) Uani 0.854(7) 1 d D U P B 3
H3C H 1.199575 1.317995 0.169085 0.056 Uiso 0.854(7) 1 calc R U P B 3
H3D H 1.044966 1.330056 0.190835 0.056 Uiso 0.854(7) 1 calc R U P B 3
H3E H 1.093102 1.176090 0.164678 0.056 Uiso 0.854(7) 1 calc R U P B 3
Br11 Br 0.8864(4) 1.2697(5) -0.00358(14) 0.0678(11) Uani 0.854(7) 1 d D U P B 3
C7' C 0.840(4) 1.243(9) 0.0682(12) 0.040(8) Uani 0.146(7) 1 d D U P B 4
H7'1 H 0.769662 1.337239 0.063304 0.048 Uiso 0.146(7) 1 calc R U P B 4
H7'2 H 0.785096 1.153153 0.086183 0.048 Uiso 0.146(7) 1 calc R U P B 4
C8' C 0.982(4) 1.298(5) 0.0988(10) 0.032(5) Uani 0.146(7) 1 d D U P B 4
H8'1 H 1.029216 1.196704 0.113059 0.038 Uiso 0.146(7) 1 calc R U P B 4
H8'2 H 1.055313 1.345986 0.074691 0.038 Uiso 0.146(7) 1 calc R U P B 4
C9' C 0.962(9) 1.423(4) 0.1424(13) 0.036(6) Uani 0.146(7) 1 d D U P B 4
H9'1 H 1.025634 1.523957 0.139166 0.043 Uiso 0.146(7) 1 calc R U P B 4
H9'2 H 0.854811 1.453023 0.149280 0.043 Uiso 0.146(7) 1 calc R U P B 4
N3' N 1.025(9) 1.296(6) 0.178(2) 0.037(4) Uani 0.146(7) 1 d D U P B 4
H3'1 H 1.027871 1.338216 0.209709 0.056 Uiso 0.146(7) 1 calc R U P B 4
H3'2 H 0.965654 1.204048 0.177390 0.056 Uiso 0.146(7) 1 calc R U P B 4
H3'3 H 1.120867 1.268500 0.168200 0.056 Uiso 0.146(7) 1 calc R U P B 4
Cl3 Cl 0.905(5) 1.171(5) 0.0104(9) 0.0678(11) Uani 0.146(7) 1 d D U P B 4
C10 C 1.198(4) 0.622(5) -0.0445(8) 0.127(13) Uani 1 1 d D . . . .
H10A H 1.309119 0.637961 -0.045857 0.152 Uiso 1 1 calc R U . . .
H10B H 1.180019 0.502556 -0.037379 0.152 Uiso 1 1 calc R U . . .
C11 C 1.134(3) 0.659(7) -0.0972(10) 0.150(18) Uani 1 1 d D . . . .
H11A H 1.188320 0.757338 -0.110018 0.180 Uiso 1 1 calc R U . . .
H11B H 1.162707 0.564483 -0.119136 0.180 Uiso 1 1 calc R U . . .
C12 C 0.965(3) 0.690(5) -0.1058(9) 0.101(9) Uani 1 1 d D . . . .
H12A H 0.904613 0.599821 -0.090166 0.121 Uiso 1 1 calc R U . . .
H12B H 0.934878 0.796243 -0.090040 0.121 Uiso 1 1 calc R U . . .
N4 N 0.934(2) 0.696(3) -0.1613(7) 0.074(7) Uani 1 1 d D . . . .
H4C H 0.833974 0.714275 -0.166755 0.111 Uiso 1 1 calc R U . . .
H4D H 0.989347 0.779051 -0.175428 0.111 Uiso 1 1 calc R U . . .
H4E H 0.961374 0.597505 -0.175545 0.111 Uiso 1 1 calc R U . . .
Br12 Br 1.1220(4) 0.7470(6) 0.01237(14) 0.0880(13) Uani 1 1 d D . . . .

loop_
_atom_site_aniso_label
_atom_site_aniso_U_11
_atom_site_aniso_U_22
_atom_site_aniso_U_33
_atom_site_aniso_U_23
_atom_site_aniso_U_13
_atom_site_aniso_U_12
Sb1 0.0328(4) 0.0311(4) 0.0400(5) 0.0066(10) 0.0012(4) -0.0117(8)
Ag1 0.0535(7) 0.0579(7) 0.0511(7) 0.0085(16) -0.0081(7) -0.0178(13)
Br1 0.0521(14) 0.0559(14) 0.0791(19) -0.0093(15) 0.0017(15) -0.0088(12)
Br2 0.0965(18) 0.0550(12) 0.076(2) 0.0160(14) -0.0185(18) -0.0575(11)
Br3 0.0644(16) 0.0334(10) 0.082(2) 0.0046(13) -0.0016(16) 0.0127(11)
Br4 0.0714(16) 0.119(2) 0.0106(8) 0.0034(13) 0.0030(12) -0.0173(18)
Br5 0.0527(14) 0.0721(16) 0.0647(17) 0.0060(14) -0.0111(13) -0.0370(12)
Br6 0.0595(14) 0.0584(15) 0.0678(18) 0.0018(15) -0.0090(15) 0.0150(12)
Br7 0.0475(14) 0.107(2) 0.0477(15) 0.0077(16) -0.0027(13) -0.0153(15)
Br8 0.0536(14) 0.0525(12) 0.0555(15) 0.0033(13) -0.0001(13) -0.0107(12)
C1 0.105(10) 0.089(17) 0.103(13) 0.003(14) 0.004(8) -0.006(10)
C2 0.099(10) 0.088(14) 0.094(7) -0.001(7) -0.005(7) -0.007(9)
C3 0.102(14) 0.077(13) 0.092(6) -0.006(7) 0.003(7) 0.019(10)
N1 0.081(14) 0.033(10) 0.080(9) 0.010(8) -0.007(8) 0.015(9)
Br9 0.0506(18) 0.092(3) 0.096(3) 0.004(2) 0.002(2) -0.0048(19)
C1' 0.083(16) 0.089(19) 0.094(10) -0.004(9) -0.001(10) 0.001(15)
C2' 0.091(7) 0.083(18) 0.090(10) -0.007(9) 0.001(7) 0.006(12)
C3' 0.088(7) 0.07(2) 0.078(8) 0.001(13) -0.005(7) 0.007(13)
N1' 0.066(19) 0.04(4) 0.070(9) -0.001(16) -0.019(8) 0.01(3)
Cl1 0.0506(18) 0.092(3) 0.096(3) 0.004(2) 0.002(2) -0.0048(19)
C4 0.080(14) 0.085(16) 0.045(7) 0.024(8) 0.033(8) -0.003(13)
C5 0.035(5) 0.053(11) 0.017(6) -0.006(6) 0.011(5) -0.005(7)
C6 0.039(5) 0.077(14) 0.028(6) -0.005(7) 0.017(5) 0.000(8)
N2 0.042(10) 0.136(18) 0.034(6) 0.016(8) 0.025(6) 0.031(12)
Br10 0.093(3) 0.107(3) 0.104(3) -0.020(2) -0.032(2) 0.024(2)
C7 0.047(10) 0.051(11) 0.038(6) 0.005(7) -0.019(6) 0.010(9)
C8 0.027(5) 0.043(10) 0.034(6) 0.007(6) -0.017(5) -0.011(6)
C9 0.026(5) 0.027(9) 0.037(6) 0.002(6) -0.016(5) -0.003(6)
N3 0.035(8) 0.043(7) 0.033(5) 0.000(5) -0.027(5) -0.010(6)
Br11 0.071(2) 0.077(2) 0.056(2) -0.0036(18) 0.0087(18) -0.0155(19)
C7' 0.032(9) 0.051(18) 0.036(12) 0.009(11) -0.022(7) 0.005(9)
C8' 0.025(9) 0.041(10) 0.029(7) 0.006(6) -0.017(6) 0.011(9)
C9' 0.030(16) 0.045(8) 0.032(7) 0.002(4) -0.009(8) 0.002(8)
N3' 0.035(8) 0.043(7) 0.033(5) 0.000(5) -0.027(5) -0.010(6)
Cl3 0.071(2) 0.077(2) 0.056(2) -0.0036(18) 0.0087(18) -0.0155(19)
C10 0.13(2) 0.16(3) 0.088(9) -0.036(17) -0.017(10) 0.02(2)
C11 0.099(8) 0.27(5) 0.086(9) -0.031(18) -0.008(9) 0.024(16)
C12 0.092(8) 0.12(3) 0.096(7) 0.020(15) 0.006(9) -0.012(14)
N4 0.028(8) 0.107(19) 0.088(6) 0.018(12) 0.029(7) 0.002(11)
Br12 0.074(2) 0.125(3) 0.0656(19) -0.020(2) 0.0077(18) -0.014(2)

loop_
_atom_type_symbol
_atom_type_description
_atom_type_scat_dispersion_real
_atom_type_scat_dispersion_imag
_atom_type_scat_source
C C 0.0033 0.0016 'International Tables Vol C Tables 4.2.6.8 and 6.1.1.4'
H H 0.0000 0.0000 'International Tables Vol C Tables 4.2.6.8 and 6.1.1.4'
N N 0.0061 0.0033 'International Tables Vol C Tables 4.2.6.8 and 6.1.1.4'
Cl Cl 0.1484 0.1585 'International Tables Vol C Tables 4.2.6.8 and 6.1.1.4'
Br Br -0.2901 2.4595 'International Tables Vol C Tables 4.2.6.8 and 6.1.1.4'
Sb Sb -0.5866 1.5461 'International Tables Vol C Tables 4.2.6.8 and 6.1.1.4'
Ag Ag -0.8971 1.1015 'International Tables Vol C Tables 4.2.6.8 and 6.1.1.4'

loop_
_geom_angle_atom_site_label_1
_geom_angle_atom_site_label_2
_geom_angle_atom_site_label_3
_geom_angle
_geom_angle_site_symmetry_1
_geom_angle_site_symmetry_3
_geom_angle_publ_flag
Br5 Sb1 Br3 88.42(7) . . ?
Br5 Sb1 Br4 92.24(12) . . ?
Br3 Sb1 Br4 91.04(13) . . ?
Br5 Sb1 Br1 91.86(12) . . ?
Br3 Sb1 Br1 92.44(12) . . ?
Br4 Sb1 Br1 174.69(8) . . ?
Br5 Sb1 Br6 86.11(12) . . ?
Br3 Sb1 Br6 174.16(12) . . ?
Br4 Sb1 Br6 87.13(12) . . ?
Br1 Sb1 Br6 89.79(12) . . ?
Br5 Sb1 Br2 176.07(13) . . ?
Br3 Sb1 Br2 87.89(12) . . ?
Br4 Sb1 Br2 89.19(12) . . ?
Br1 Sb1 Br2 86.93(11) . . ?
Br6 Sb1 Br2 97.63(7) . . ?
Br7 Ag1 Br8 163.47(10) . . ?
Br7 Ag1 Br2 93.75(15) . 1_455 ?
Br8 Ag1 Br2 97.14(15) . 1_455 ?
Br7 Ag1 Br6 96.72(16) . . ?
Br8 Ag1 Br6 94.52(15) . . ?
Br2 Ag1 Br6 95.83(8) 1_455 . ?
Sb1 Br2 Ag1 164.94(17) . 1_655 ?
Sb1 Br6 Ag1 165.02(17) . . ?
C2 C1 Br9 93.4(15) . . ?
C2 C1 H1A 113.0 . . ?
Br9 C1 H1A 113.0 . . ?
C2 C1 H1B 113.0 . . ?
Br9 C1 H1B 113.0 . . ?
H1A C1 H1B 110.4 . . ?
C3 C2 C1 103(2) . . ?
C3 C2 H2A 111.2 . . ?
C1 C2 H2A 111.2 . . ?
C3 C2 H2B 111.2 . . ?
C1 C2 H2B 111.2 . . ?
H2A C2 H2B 109.1 . . ?
N1 C3 C2 117(2) . . ?
N1 C3 H3A 108.1 . . ?
C2 C3 H3A 108.1 . . ?
N1 C3 H3B 108.1 . . ?
C2 C3 H3B 108.1 . . ?
H3A C3 H3B 107.3 . . ?
C3 N1 H1C 109.5 . . ?
C3 N1 H1D 109.5 . . ?
H1C N1 H1D 109.5 . . ?
C3 N1 H1E 109.5 . . ?
H1C N1 H1E 109.5 . . ?
H1D N1 H1E 109.5 . . ?
C2' C1' Cl1 123(4) . . ?
C2' C1' H1'1 106.5 . . ?
Cl1 C1' H1'1 106.6 . . ?
C2' C1' H1'2 106.5 . . ?
Cl1 C1' H1'2 106.6 . . ?
H1'1 C1' H1'2 106.5 . . ?
C3' C2' C1' 125(6) . . ?
C3' C2' H2'1 106.1 . . ?
C1' C2' H2'1 106.1 . . ?
C3' C2' H2'2 106.1 . . ?
C1' C2' H2'2 106.1 . . ?
H2'1 C2' H2'2 106.3 . . ?
N1' C3' C2' 134(5) . . ?
N1' C3' H3M 103.6 . . ?
C2' C3' H3M 103.6 . . ?
N1' C3' H3N 103.6 . . ?
C2' C3' H3N 103.6 . . ?
H3M C3' H3N 105.3 . . ?
C3' N1' H1'3 109.5 . . ?
C3' N1' H1'4 109.5 . . ?
H1'3 N1' H1'4 109.5 . . ?
C3' N1' H1'5 109.5 . . ?
H1'3 N1' H1'5 109.5 . . ?
H1'4 N1' H1'5 109.5 . . ?
C5 C4 Br10 115.1(15) . . ?
C5 C4 H4A 108.5 . . ?
Br10 C4 H4A 108.5 . . ?
C5 C4 H4B 108.5 . . ?
Br10 C4 H4B 108.5 . . ?
H4A C4 H4B 107.5 . . ?
C6 C5 C4 106.5(17) . . ?
C6 C5 H5A 110.4 . . ?
C4 C5 H5A 110.4 . . ?
C6 C5 H5B 110.4 . . ?
C4 C5 H5B 110.4 . . ?
H5A C5 H5B 108.6 . . ?
N2 C6 C5 107.2(16) . . ?
N2 C6 H6A 110.3 . . ?
C5 C6 H6A 110.3 . . ?
N2 C6 H6B 110.3 . . ?
C5 C6 H6B 110.3 . . ?
H6A C6 H6B 108.5 . . ?
C6 N2 H2C 109.5 . . ?
C6 N2 H2D 109.5 . . ?
H2C N2 H2D 109.5 . . ?
C6 N2 H2E 109.5 . . ?
H2C N2 H2E 109.5 . . ?
H2D N2 H2E 109.5 . . ?
C8 C7 Br11 115.8(15) . . ?
C8 C7 H7A 108.3 . . ?
Br11 C7 H7A 108.3 . . ?
C8 C7 H7B 108.3 . . ?
Br11 C7 H7B 108.3 . . ?
H7A C7 H7B 107.4 . . ?
C9 C8 C7 109.7(17) . . ?
C9 C8 H8A 109.7 . . ?
C7 C8 H8A 109.7 . . ?
C9 C8 H8B 109.7 . . ?
C7 C8 H8B 109.7 . . ?
H8A C8 H8B 108.2 . . ?
N3 C9 C8 110.8(16) . . ?
N3 C9 H9A 109.5 . . ?
C8 C9 H9A 109.5 . . ?
N3 C9 H9B 109.5 . . ?
C8 C9 H9B 109.5 . . ?
H9A C9 H9B 108.1 . . ?
C9 N3 H3C 109.5 . . ?
C9 N3 H3D 109.5 . . ?
H3C N3 H3D 109.5 . . ?
C9 N3 H3E 109.5 . . ?
H3C N3 H3E 109.5 . . ?
H3D N3 H3E 109.5 . . ?
C8' C7' Cl3 107(2) . . ?
C8' C7' H7'1 110.4 . . ?
Cl3 C7' H7'1 110.4 . . ?
C8' C7' H7'2 110.4 . . ?
Cl3 C7' H7'2 110.4 . . ?
H7'1 C7' H7'2 108.6 . . ?
C9' C8' C7' 119(4) . . ?
C9' C8' H8'1 107.6 . . ?
C7' C8' H8'1 107.6 . . ?
C9' C8' H8'2 107.6 . . ?
C7' C8' H8'2 107.6 . . ?
H8'1 C8' H8'2 107.0 . . ?
N3' C9' C8' 89(3) . . ?
N3' C9' H9'1 113.8 . . ?
C8' C9' H9'1 113.9 . . ?
N3' C9' H9'2 113.9 . . ?
C8' C9' H9'2 113.9 . . ?
H9'1 C9' H9'2 111.1 . . ?
C9' N3' H3'1 109.5 . . ?
C9' N3' H3'2 109.5 . . ?
H3'1 N3' H3'2 109.5 . . ?
C9' N3' H3'3 109.5 . . ?
H3'1 N3' H3'3 109.5 . . ?
H3'2 N3' H3'3 109.5 . . ?
C11 C10 Br12 119(2) . . ?
C11 C10 H10A 107.6 . . ?
Br12 C10 H10A 107.6 . . ?
C11 C10 H10B 107.7 . . ?
Br12 C10 H10B 107.7 . . ?
H10A C10 H10B 107.1 . . ?
C12 C11 C10 122(3) . . ?
C12 C11 H11A 106.9 . . ?
C10 C11 H11A 106.9 . . ?
C12 C11 H11B 106.9 . . ?
C10 C11 H11B 106.9 . . ?
H11A C11 H11B 106.7 . . ?
N4 C12 C11 109(2) . . ?
N4 C12 H12A 109.9 . . ?
C11 C12 H12A 109.9 . . ?
N4 C12 H12B 109.9 . . ?
C11 C12 H12B 109.9 . . ?
H12A C12 H12B 108.3 . . ?
C12 N4 H4C 109.5 . . ?
C12 N4 H4D 109.5 . . ?
H4C N4 H4D 109.5 . . ?
C12 N4 H4E 109.5 . . ?
H4C N4 H4E 109.5 . . ?
H4D N4 H4E 109.5 . . ?

loop_
_geom_bond_atom_site_label_1
_geom_bond_atom_site_label_2
_geom_bond_distance
_geom_bond_site_symmetry_2
_geom_bond_publ_flag
Sb1 Br5 2.706(3) . ?
Sb1 Br3 2.712(3) . ?
Sb1 Br4 2.783(4) . ?
Sb1 Br1 2.794(5) . ?
Sb1 Br6 2.881(4) . ?
Sb1 Br2 2.890(4) . ?
Ag1 Br7 2.579(5) . ?
Ag1 Br8 2.603(5) . ?
Ag1 Br2 2.972(4) 1_455 ?
Ag1 Br6 2.989(4) . ?
C1 C2 1.53(2) . ?
C1 Br9 1.91(2) . ?
C1 H1A 0.9700 . ?
C1 H1B 0.9700 . ?
C2 C3 1.48(2) . ?
C2 H2A 0.9700 . ?
C2 H2B 0.9700 . ?
C3 N1 1.46(2) . ?
C3 H3A 0.9700 . ?
C3 H3B 0.9700 . ?
N1 H1C 0.8900 . ?
N1 H1D 0.8900 . ?
N1 H1E 0.8900 . ?
C1' C2' 1.52(3) . ?
C1' Cl1 1.70(3) . ?
C1' H1'1 0.9700 . ?
C1' H1'2 0.9700 . ?
C2' C3' 1.52(3) . ?
C2' H2'1 0.9700 . ?
C2' H2'2 0.9700 . ?
C3' N1' 1.47(3) . ?
C3' H3M 0.9700 . ?
C3' H3N 0.9700 . ?
N1' H1'3 0.8900 . ?
N1' H1'4 0.8900 . ?
N1' H1'5 0.8900 . ?
C4 C5 1.60(3) . ?
C4 Br10 1.92(2) . ?
C4 H4A 0.9700 . ?
C4 H4B 0.9700 . ?
C5 C6 1.48(3) . ?
C5 H5A 0.9700 . ?
C5 H5B 0.9700 . ?
C6 N2 1.469(19) . ?
C6 H6A 0.9700 . ?
C6 H6B 0.9700 . ?
N2 H2C 0.8900 . ?
N2 H2D 0.8900 . ?
N2 H2E 0.8900 . ?
C7 C8 1.51(2) . ?
C7 Br11 1.890(18) . ?
C7 H7A 0.9700 . ?
C7 H7B 0.9700 . ?
C8 C9 1.505(19) . ?
C8 H8A 0.9700 . ?
C8 H8B 0.9700 . ?
C9 N3 1.50(2) . ?
C9 H9A 0.9700 . ?
C9 H9B 0.9700 . ?
N3 H3C 0.8900 . ?
N3 H3D 0.8900 . ?
N3 H3E 0.8900 . ?
C7' C8' 1.52(3) . ?
C7' Cl3 1.70(3) . ?
C7' H7'1 0.9700 . ?
C7' H7'2 0.9700 . ?
C8' C9' 1.52(3) . ?
C8' H8'1 0.9700 . ?
C8' H8'2 0.9700 . ?
C9' N3' 1.47(3) . ?
C9' H9'1 0.9700 . ?
C9' H9'2 0.9700 . ?
N3' H3'1 0.8900 . ?
N3' H3'2 0.8900 . ?
N3' H3'3 0.8900 . ?
C10 C11 1.50(2) . ?
C10 Br12 1.89(2) . ?
C10 H10A 0.9700 . ?
C10 H10B 0.9700 . ?
C11 C12 1.49(2) . ?
C11 H11A 0.9700 . ?
C11 H11B 0.9700 . ?
C12 N4 1.47(2) . ?
C12 H12A 0.9700 . ?
C12 H12B 0.9700 . ?
N4 H4C 0.8900 . ?
N4 H4D 0.8900 . ?
N4 H4E 0.8900 . ?

loop_
_geom_hbond_atom_site_label_D
_geom_hbond_atom_site_label_H
_geom_hbond_atom_site_label_A
_geom_hbond_distance_DH
_geom_hbond_distance_HA
_geom_hbond_distance_DA
_geom_hbond_angle_DHA
_geom_hbond_site_symmetry_A
_geom_hbond_publ_flag
C2^a H2A^a Br8 0.97 3.10 3.93(3) 144.3 2_585 yes
C3^a H3A^a Br8 0.97 3.09 4.02(3) 161.5 2_575 yes
C3^a H3B^a Br6 0.97 3.01 3.56(3) 117.7 2_575 yes
N1^a H1C^a Br2 0.89 3.09 3.72(2) 128.6 2_475 yes
N1^a H1C^a Br6 0.89 2.99 3.64(2) 131.4 2_575 yes
N1^a H1D^a Br5 0.89 3.10 3.68(3) 124.6 2_575 yes
N1^a H1D^a Br8 0.89 2.65 3.44(2) 149.3 2_585 yes
N1^a H1E^a Br1 0.89 2.59 3.48(3) 174.8 2_475 yes
C4 H4A Br9^a 0.97 3.03 3.92(3) 152.5 2_574 yes
C4 H4B Cl3^d 0.97 2.94 3.84(5) 153.6 1_455 yes
C5 H5A Br4 0.97 3.06 3.750(19) 129.0 2_474 yes
N2 H2C Br4 0.89 2.60 3.41(2) 152.1 2_574 yes
N2 H2D Br2 0.89 3.01 3.88(2) 165.4 2_474 yes
N2 H2E Br7 0.89 2.54 3.39(3) 159.4 2_584 yes
C8^c H8A^c Br8 0.97 3.09 3.827(19) 134.3 . yes
C9^c H9B^c Br1 0.97 2.99 3.92(2) 162.4 1_565 yes
N3^c H3C^c Br8 0.89 2.31 3.18(2) 164.5 1_655 yes
N3^c H3E^c Br1 0.89 2.68 3.57(2) 172.3 . yes
C9'^d H9'1^d Br1 0.97 2.54 3.43(4) 151.8 1_565 yes
C9'^d H9'2^d Br5 0.97 2.61 3.18(4) 117.5 1_565 yes
N3'^d H3'1^d Br3 0.89 2.95 3.67(6) 138.5 1_565 yes
N3'^d H3'1^d Br5 0.89 2.90 3.42(6) 118.5 1_565 yes
N3'^d H3'2^d Br1 0.89 3.09 3.69(5) 126.1 . yes
N3'^d H3'2^d Br6 0.89 2.71 3.41(7) 136.3 . yes
N3'^d H3'3^d Br8 0.89 3.05 3.84(8) 148.9 1_655 yes
C10 H10A Br9^a 0.97 3.02 3.93(4) 156.3 2_674 yes
C10 H10B Br10 0.97 3.07 3.77(3) 129.3 1_645 yes
N4 H4C Br6 0.89 3.07 3.55(2) 115.9 2_574 yes
N4 H4C Br7 0.89 2.61 3.41(2) 149.4 2_574 yes
N4 H4D Br2 0.89 2.92 3.76(2) 156.5 2_574 yes
N4 H4D Br4 0.89 3.19 3.72(3) 120.8 2_574 yes
N4 H4E Br3 0.89 2.95 3.70(2) 142.8 2_564 yes
N4 H4E Br5 0.89 2.99 3.58(2) 125.4 2_564 yes

loop_
_geom_torsion_atom_site_label_1
_geom_torsion_atom_site_label_2
_geom_torsion_atom_site_label_3
_geom_torsion_atom_site_label_4
_geom_torsion
_geom_torsion_site_symmetry_1
_geom_torsion_site_symmetry_2
_geom_torsion_site_symmetry_3
_geom_torsion_site_symmetry_4
_geom_torsion_publ_flag
Br9 C1 C2 C3 174(2) . . . . ?
C1 C2 C3 N1 161(3) . . . . ?
Cl1 C1' C2' C3' 8(13) . . . . ?
C1' C2' C3' N1' -156(17) . . . . ?
Br10 C4 C5 C6 76(2) . . . . ?
C4 C5 C6 N2 174.5(19) . . . . ?
Br11 C7 C8 C9 75(2) . . . . ?
C7 C8 C9 N3 179.9(18) . . . . ?
Cl3 C7' C8' C9' 158(4) . . . . ?
C7' C8' C9' N3' 120(5) . . . . ?
Br12 C10 C11 C12 -41(6) . . . . ?
C10 C11 C12 N4 -171(4) . . . . ?
